data_7130100
loop_
_publ_author_name
'Li, Sha'
'Sun, Yahan'
'Li, Xiaofang'
'Smaga, Oskar'
'Koniarz, Sebastian'
'St\;epie\'n, Marcin'
'Chmielewski, Piotr J.'

_publ_section_title
;
 1,3-Dipolar cycloaddition of polycyclic azomethine ylide to norcorroles:
 towards dibenzoullazine-fused derivatives
;
_journal_name_full 'Chemical Communications'
_journal_paper_doi 10.1039/D2CC02071H
_journal_year 2022
_chemical_formula_moiety 'C84 H72 N6 Ni'
_chemical_formula_sum 'C84 H72 N6 Ni'
_chemical_formula_weight 1224.18
_space_group_crystal_system triclinic
_space_group_IT_number 2
_space_group_name_Hall '-P 1'
_space_group_name_H-M_alt 'P -1'
_atom_sites_solution_hydrogens geom
_atom_sites_solution_primary dual
_audit_creation_date 2020-06-08
_audit_creation_method
;
Olex2 1.2
(compiled 2018.05.29 svn.r3508 for OlexSys, GUI svn.r5506)
;
_audit_update_record
;
2021-10-20 deposited with the CCDC.	2022-05-16 downloaded from the CCDC.
;
_cell_angle_alpha 82.8440(10)
_cell_angle_beta 73.1320(10)
_cell_angle_gamma 85.1290(10)
_cell_formula_units_Z 2
_cell_length_a 13.20400(10)
_cell_length_b 14.04420(10)
_cell_length_c 21.9436(2)
_cell_measurement_reflns_used 46919
_cell_measurement_temperature 169.99(13)
_cell_measurement_theta_max 75.2310
_cell_measurement_theta_min 3.1810
_cell_volume 3858.71(6)
_computing_cell_refinement 'CrysAlisPro 1.171.40.67a (Rigaku OD, 2019)'
_computing_data_collection 'CrysAlisPro 1.171.40.67a (Rigaku OD, 2019)'
_computing_data_reduction 'CrysAlisPro 1.171.40.67a (Rigaku OD, 2019)'
_computing_molecular_graphics 'Olex2 (Dolomanov et al., 2009)'
_computing_publication_material 'Olex2 (Dolomanov et al., 2009)'
_computing_structure_refinement 'ShelXL (Sheldrick, 2015)'
_computing_structure_solution 'ShelXT (Sheldrick, 2015)'
_diffrn_ambient_environment N~2~
_diffrn_ambient_temperature 169.99(13)
_diffrn_detector 'Hybrid Pixel Array Detector'
_diffrn_detector_area_resol_mean 10.0000
_diffrn_detector_type HyPix
_diffrn_measured_fraction_theta_full 0.999
_diffrn_measured_fraction_theta_max 0.999
_diffrn_measurement_details
;
List of Runs (angles in degrees, time in seconds):

  # Type    Start    End  Width  t~exp~   \w     \q     \k     \f   Frames
#--------------------------------------------------------------------------
  1  \w    -27.00  30.00   0.50    0.15    --   47.20 -19.00 -60.00  114
  2  \w    -24.00  29.00   0.50    0.15    --   47.20 -19.00-150.00  106
  3  \w     57.00 106.00   0.50    1.00    --  103.25 -94.00 -60.00   98
  4  \w     51.00  78.00   0.50    0.15    --   47.20-133.00 -58.00   54
  5  \w     32.00 117.00   0.50    1.00    --  103.25-133.00 -58.00  170
  6  \w     51.00  78.00   0.50    1.00    --  103.25 -94.00 -30.00   54
  7  \w     36.00  74.00   0.50    1.00    --  103.25 -61.00   0.00   76
  8  \w     31.00 104.00   0.50    1.00    --  103.25 -94.00   0.00  146
  9  \w     42.00  99.00   0.50    0.15    --   47.20-136.00 122.00  114
 10  \w     65.00 119.00   0.50    1.00    --  103.25-136.00 122.00  108
 11  \w     32.00  93.00   0.50    1.00    --  103.25-125.00 150.00  122
 12  \w     32.00  88.00   0.50    1.00    --  103.25 -94.00 120.00  112
 13  \w     31.00  72.00   0.50    1.00    --  103.25 -61.00 150.00   82
 14  \w     91.00 168.00   0.50    1.00    --  103.25  45.00 120.00  154
 15  \w     98.00 123.00   0.50    1.00    --  103.25 133.00   8.00   50
 16  \w     92.00 127.00   0.50    1.00    --  103.25  30.00 -60.00   70
 17  \w    132.00 169.00   0.50    1.00    --  103.25  15.00-150.00   74
 18  \w    133.00 169.00   0.50    1.00    --  103.25  45.00-180.00   72
 19  \w     99.00 153.00   0.50    1.00    --  103.25  30.00-180.00  108
 20  \w     78.00 104.00   0.50    0.15    --   47.20 136.00-172.00   52
 21  \w     76.00 140.00   0.50    1.00    --  103.25 136.00-172.00  128
 22  \w     25.00 120.00   0.50    0.15    --   47.20  77.00-180.00  190
 23  \w     33.00  74.00   0.50    1.00    --  103.25 -61.00 -90.00   82
 24  \w     33.00  93.00   0.50    1.00    --  103.25-125.00 -30.00  120
 25  \w     50.00  90.00   0.50    1.00    --  103.25-125.00-120.00   80
 26  \w     50.00  75.00   0.50    1.00    --  103.25 -61.00-180.00   50
 27  \w    -84.00 -59.00   0.50    0.15    --  -47.20 136.00-172.00   50
 28  \w    -59.00 -27.00   0.50    1.00    --  -99.00 136.00-172.00   64
 29  \w    -52.00 -26.00   0.50    1.00    --  -99.00  61.00-120.00   52
 30  \w    -22.00  25.00   0.50    0.15    --  -47.20  19.00-180.00   94
 31  \w     -1.00  24.00   0.50    0.15    --  -47.20  19.00-150.00   50
 32  \w    -55.00 -28.00   0.50    1.00    --  -99.00  77.00  30.00   54
 33  \w    -54.00 -26.00   0.50    1.00    --  -99.00  61.00  60.00   56
 34  \w    -67.00 -27.00   0.50    1.00    --  -99.00  61.00 150.00   80
 35  \w    -83.00 -58.00   0.50    1.00    --  -99.00 144.00  90.37   50
 36  \w    -87.00 -52.00   0.50    0.15    --  -47.20 133.00   8.00   70
 37  \w   -117.00 -26.00   0.50    1.00    --  -99.00 133.00   8.00  182
 38  \w   -119.00 -63.00   0.50    1.00    --  -99.00 136.00-172.00  112
 39  \w   -122.00 -48.00   0.50    1.00    --  -99.00 139.00 -82.77  148
 40  \w   -126.00-100.00   0.50    1.00    --  -99.00 144.00  90.37   52
 41  \w   -124.00 -52.00   0.50    1.00    --  -99.00 151.00 100.34  144
 42  \w   -154.00-106.00   0.50    1.00    --  -99.00 -30.00 -60.00   96
 43  \w   -119.00 -87.00   0.50    0.15    --  -47.20-125.00-120.00   64
 44  \w   -119.00 -69.00   0.50    0.15    --  -47.20-133.00 -58.00  100
 45  \w   -125.00 -90.00   0.50    1.00    --  -99.00-133.00 -58.00   70
 46  \w   -166.00 -87.00   0.50    1.00    --  -99.00 -45.00   0.00  158
 47  \w   -119.00 -70.00   0.50    0.15    --  -47.20-136.00 122.00   98
 48  \w   -142.00-117.00   0.50    1.00    --  -99.00-136.00 122.00   50
 49  \w   -163.00 -96.00   0.50    1.00    --  -99.00 -45.00 120.00  134
;
_diffrn_measurement_device 'four-circle diffractometer'
_diffrn_measurement_device_type 'XtaLAB Synergy R, HyPix'
_diffrn_measurement_method '\w scans'
_diffrn_orient_matrix_type 'CrysAlisPro convention (1999,Acta A55,543-557)'
_diffrn_orient_matrix_UB_11 0.0755190000
_diffrn_orient_matrix_UB_12 -0.0135014000
_diffrn_orient_matrix_UB_13 -0.0669240000
_diffrn_orient_matrix_UB_21 0.0816962000
_diffrn_orient_matrix_UB_22 -0.0545877000
_diffrn_orient_matrix_UB_23 0.0310546000
_diffrn_orient_matrix_UB_31 -0.0502505000
_diffrn_orient_matrix_UB_32 -0.0953518000
_diffrn_orient_matrix_UB_33 0.0006667000
_diffrn_radiation_monochromator mirror
_diffrn_radiation_probe x-ray
_diffrn_radiation_type CuK\a
_diffrn_radiation_wavelength 1.54184
_diffrn_reflns_av_R_equivalents 0.0206
_diffrn_reflns_av_unetI/netI 0.0166
_diffrn_reflns_Laue_measured_fraction_full 0.999
_diffrn_reflns_Laue_measured_fraction_max 0.999
_diffrn_reflns_limit_h_max 15
_diffrn_reflns_limit_h_min -15
_diffrn_reflns_limit_k_max 15
_diffrn_reflns_limit_k_min -16
_diffrn_reflns_limit_l_max 26
_diffrn_reflns_limit_l_min -26
_diffrn_reflns_number 59921
_diffrn_reflns_point_group_measured_fraction_full 0.999
_diffrn_reflns_point_group_measured_fraction_max 0.999
_diffrn_reflns_theta_full 67.684
_diffrn_reflns_theta_max 68.251
_diffrn_reflns_theta_min 2.116
_diffrn_source 'Rotating-anode X-ray tube'
_diffrn_source_type 'PhotonJet R (Cu) X-ray Source'
_exptl_absorpt_coefficient_mu 0.694
_exptl_absorpt_correction_T_max 1.00000
_exptl_absorpt_correction_T_min 0.94918
_exptl_absorpt_correction_type multi-scan
_exptl_absorpt_process_details
;
CrysAlisPro 1.171.40.67a (Rigaku Oxford Diffraction, 2019)
Empirical absorption correction using spherical harmonics,
 implemented in SCALE3 ABSPACK scaling algorithm.
;
_exptl_crystal_colour brown
_exptl_crystal_colour_primary brown
_exptl_crystal_density_diffrn 1.054
_exptl_crystal_description plate
_exptl_crystal_F_000 1292
_exptl_crystal_size_max 0.25
_exptl_crystal_size_mid 0.25
_exptl_crystal_size_min 0.05
_refine_diff_density_max 0.249
_refine_diff_density_min -0.453
_refine_diff_density_rms 0.048
_refine_ls_extinction_method none
_refine_ls_goodness_of_fit_ref 1.091
_refine_ls_hydrogen_treatment constr
_refine_ls_matrix_type full
_refine_ls_number_parameters 863
_refine_ls_number_reflns 14118
_refine_ls_number_restraints 72
_refine_ls_restrained_S_all 1.097
_refine_ls_R_factor_all 0.0503
_refine_ls_R_factor_gt 0.0488
_refine_ls_shift/su_max 0.001
_refine_ls_shift/su_mean 0.000
_refine_ls_structure_factor_coef Fsqd
_refine_ls_weighting_details 'w=1/[\s^2^(Fo^2^)+(0.0657P)^2^+2.4301P] where P=(Fo^2^+2Fc^2^)/3'
_refine_ls_weighting_scheme calc
_refine_ls_wR_factor_gt 0.1379
_refine_ls_wR_factor_ref 0.1390
_reflns_Friedel_coverage 0.000
_reflns_number_gt 13358
_reflns_number_total 14118
_reflns_threshold_expression 'I > 2\s(I)'
_cod_data_source_file d2cc02071h3.cif
_cod_data_source_block tx2379_sq
_cod_database_code 7130100
_shelx_shelxl_version_number 2016/6
_chemical_oxdiff_formula CHNSNi
_shelx_space_group_comment
;
The symmetry employed for this shelxl refinement is uniquely defined
by the following loop, which should always be used as a source of
symmetry information in preference to the above space-group names.
They are only intended as comments.
;
_olex2_refinement_description
;
1. Fixed Uiso
 At 1.2 times of:
  All C(H) groups
 At 1.5 times of:
  All C(H,H,H) groups
2. Restrained distances
 C38-C37 = C40A-C37 = C40-C37 = C39A-C37 = C39-C37 = C38A-C37
 1.53 with sigma of 0.01
3. Uiso/Uaniso restraints and constraints
C40 \\sim C40A \\sim C38 \\sim C38A \\sim C39 \\sim C39A: within 1.7A with
sigma of 0.02 and sigma for terminal atoms of 0.04
Uanis(C40A) \\sim Ueq, Uanis(C38) \\sim Ueq, Uanis(C38A) \\sim Ueq, Uanis(C39)
\\sim Ueq, Uanis(C39A) \\sim Ueq, Uanis(C40) \\sim Ueq: with sigma of 0.01 and
sigma for terminal atoms of 0.02
4. Others
 Sof(C38A)=Sof(H38D)=Sof(H38E)=Sof(H38F)=Sof(C39A)=Sof(H39D)=Sof(H39E)=
 Sof(H39F)=Sof(C40A)=Sof(H40D)=Sof(H40E)=Sof(H40F)=1-FVAR(1)
 Sof(C38)=Sof(H38A)=Sof(H38B)=Sof(H38C)=Sof(C39)=Sof(H39A)=Sof(H39B)=Sof(H39C)=
 Sof(C40)=Sof(H40A)=Sof(H40B)=Sof(H40C)=FVAR(1)
5.a Ternary CH refined with riding coordinates:
 C15(H15), C16(H16), C17(H17), C30(H30), C50(H50), C51(H51), C52(H52), C64(H64)
5.b Aromatic/amide H refined with riding coordinates:
 C6(H6), C7(H7), C13(H13), C14(H14), C23(H23), C25(H25), C26(H26), C27(H27),
 C28(H28), C29(H29), C33(H33), C34(H34), C35(H35), C36(H36), C43(H43), C45(H45),
  C54(H54), C55(H55), C56(H56), C57(H57), C65(H65), C66(H66), C67(H67),
 C68(H68), C69(H69), C71(H71), C78(H78), C80(H80)
5.c Idealised Me refined as rotating group:
 C38(H38A,H38B,H38C), C39(H39A,H39B,H39C), C40(H40A,H40B,H40C), C47(H47A,H47B,
 H47C), C48(H48A,H48B,H48C), C49(H49A,H49B,H49C), C73(H73A,H73B,H73C), C74(H74A,
 H74B,H74C), C75(H75A,H75B,H75C), C82(H82A,H82B,H82C), C83(H83A,H83B,H83C),
 C84(H84A,H84B,H84C), C38A(H38D,H38E,H38F), C39A(H39D,H39E,H39F), C40A(H40D,
 H40E,H40F)
;
_olex2_submission_special_instructions 'No special instructions were received'
_oxdiff_exptl_absorpt_empirical_details
;
Empirical correction (ABSPACK) includes:
- Absorption correction using spherical harmonics
- Frame scaling
;
_oxdiff_exptl_absorpt_empirical_full_max 1.254
_oxdiff_exptl_absorpt_empirical_full_min 0.811

loop_
_space_group_symop_operation_xyz
'x, y, z'
'-x, -y, -z'

loop_
_atom_site_label
_atom_site_type_symbol
_atom_site_fract_x
_atom_site_fract_y
_atom_site_fract_z
_atom_site_U_iso_or_equiv
_atom_site_adp_type
_atom_site_occupancy
_atom_site_site_symmetry_order
_atom_site_calc_flag
_atom_site_refinement_flags_posn
_atom_site_refinement_flags_adp
_atom_site_refinement_flags_occupancy
_atom_site_disorder_assembly
_atom_site_disorder_group
Ni1 Ni 0.69539(2) 0.76985(2) 0.75339(2) 0.02918(9) Uani 1 1 d . . . . .
N1 N 0.56104(12) 0.81430(10) 0.77221(8) 0.0310(3) Uani 1 1 d . . . . .
N2 N 0.72552(12) 0.89197(10) 0.75522(7) 0.0300(3) Uani 1 1 d . . . . .
N3 N 0.83079(12) 0.72983(10) 0.72403(8) 0.0317(3) Uani 1 1 d . . . . .
N4 N 0.66421(12) 0.65188(10) 0.74143(8) 0.0312(3) Uani 1 1 d . . . . .
N5 N 0.65111(13) 0.35520(10) 0.75050(8) 0.0326(3) Uani 1 1 d . . . . .
N6 N 0.71917(13) 1.06235(11) 0.86080(8) 0.0336(3) Uani 1 1 d . . . . .
C1 C 0.54368(15) 0.91195(12) 0.77546(9) 0.0303(4) Uani 1 1 d . . . . .
C2 C 0.64289(15) 0.95458(12) 0.76547(8) 0.0293(4) Uani 1 1 d . . . . .
C3 C 0.82376(15) 0.93348(12) 0.73829(9) 0.0302(4) Uani 1 1 d . . . . .
C4 C 0.91575(15) 0.88276(12) 0.71144(9) 0.0313(4) Uani 1 1 d . . . . .
C5 C 0.91803(14) 0.78036(12) 0.70132(9) 0.0314(4) Uani 1 1 d . . . . .
C6 C 0.99890(15) 0.71902(13) 0.66492(10) 0.0367(4) Uani 1 1 d . . . . .
H6 H 1.068668 0.734301 0.644593 0.044 Uiso 1 1 calc R . . . .
C7 C 0.95473(15) 0.63226(13) 0.66526(10) 0.0362(4) Uani 1 1 d . . . . .
H7 H 0.989395 0.579074 0.645393 0.043 Uiso 1 1 calc R . . . .
C8 C 0.84735(15) 0.64029(12) 0.70149(9) 0.0319(4) Uani 1 1 d . . . . .
C9 C 0.74828(15) 0.59777(12) 0.71274(9) 0.0305(4) Uani 1 1 d . . . . .
C10 C 0.56586(14) 0.61572(12) 0.74645(9) 0.0299(4) Uani 1 1 d . . . . .
C11 C 0.47400(14) 0.67059(12) 0.76468(9) 0.0299(4) Uani 1 1 d . . . . .
C12 C 0.47241(14) 0.77297(12) 0.77511(9) 0.0302(4) Uani 1 1 d . . . . .
C13 C 0.38988(15) 0.84671(13) 0.78370(10) 0.0371(4) Uani 1 1 d . . . . .
H13 H 0.318668 0.838656 0.788586 0.044 Uiso 1 1 calc R . . . .
C14 C 0.43477(15) 0.93271(13) 0.78348(10) 0.0363(4) Uani 1 1 d . . . . .
H14 H 0.399467 0.992748 0.787821 0.044 Uiso 1 1 calc R . . . .
C15 C 0.67681(15) 1.05473(12) 0.76272(9) 0.0305(4) Uani 1 1 d . . . . .
H15 H 0.657133 1.097650 0.728751 0.037 Uiso 1 1 calc R . . . .
C16 C 0.80066(15) 1.04010(12) 0.74880(9) 0.0321(4) Uani 1 1 d . . . . .
H16 H 0.836133 1.080585 0.710009 0.039 Uiso 1 1 calc R . . . .
C17 C 0.81956(16) 1.07647(13) 0.80957(10) 0.0358(4) Uani 1 1 d . . . . .
H17 H 0.826076 1.146098 0.799976 0.043 Uiso 1 1 calc R . . . .
C18 C 0.91213(17) 1.03862(15) 0.83398(11) 0.0416(5) Uani 1 1 d . . . . .
C19 C 0.89841(17) 0.95865(15) 0.87978(11) 0.0424(5) Uani 1 1 d . . . . .
C20 C 0.79790(16) 0.91061(14) 0.89655(9) 0.0360(4) Uani 1 1 d . . . . .
C21 C 0.70805(15) 0.96599(13) 0.88908(9) 0.0320(4) Uani 1 1 d . . . . .
C22 C 0.60824(15) 0.92695(13) 0.91176(9) 0.0324(4) Uani 1 1 d . . . . .
C23 C 0.60251(16) 0.82900(14) 0.93309(9) 0.0363(4) Uani 1 1 d . . . . .
H23 H 0.536460 0.802472 0.946925 0.044 Uiso 1 1 calc R . . . .
C24 C 0.69186(17) 0.76979(14) 0.93437(10) 0.0391(4) Uani 1 1 d . . . . .
C25 C 0.78825(17) 0.81344(14) 0.91823(10) 0.0400(4) Uani 1 1 d . . . . .
H25 H 0.848318 0.776372 0.922062 0.048 Uiso 1 1 calc R . . . .
C26 C 0.9780(2) 0.93043(18) 0.90956(13) 0.0553(6) Uani 1 1 d . . . . .
H26 H 0.968422 0.878925 0.941371 0.066 Uiso 1 1 calc R . . . .
C27 C 1.0709(2) 0.9787(2) 0.89202(16) 0.0684(8) Uani 1 1 d . . . . .
H27 H 1.123396 0.959597 0.912187 0.082 Uiso 1 1 calc R . . . .
C28 C 1.0860(2) 1.0550(2) 0.84464(16) 0.0681(8) Uani 1 1 d . . . . .
H28 H 1.149561 1.085836 0.831926 0.082 Uiso 1 1 calc R . . . .
C29 C 1.00631(19) 1.08580(17) 0.81604(14) 0.0545(6) Uani 1 1 d . . . . .
H29 H 1.015957 1.138086 0.784809 0.065 Uiso 1 1 calc R . . . .
C30 C 0.63800(15) 1.09809(12) 0.82880(9) 0.0326(4) Uani 1 1 d . . . . .
H30 H 0.641620 1.168066 0.820172 0.039 Uiso 1 1 calc R . . . .
C31 C 0.52832(16) 1.07657(13) 0.87038(9) 0.0329(4) Uani 1 1 d . . . . .
C32 C 0.51425(15) 0.99029(13) 0.91076(9) 0.0324(4) Uani 1 1 d . . . . .
C33 C 0.41236(16) 0.96981(14) 0.94938(9) 0.0378(4) Uani 1 1 d . . . . .
H33 H 0.402218 0.913638 0.977261 0.045 Uiso 1 1 calc R . . . .
C34 C 0.32645(17) 1.03204(16) 0.94663(10) 0.0417(5) Uani 1 1 d . . . . .
H34 H 0.258864 1.016860 0.971886 0.050 Uiso 1 1 calc R . . . .
C35 C 0.34090(17) 1.11686(15) 0.90638(11) 0.0432(5) Uani 1 1 d . . . . .
H35 H 0.283087 1.158646 0.904530 0.052 Uiso 1 1 calc R . . . .
C36 C 0.44195(17) 1.13949(14) 0.86873(10) 0.0397(4) Uani 1 1 d . . . . .
H36 H 0.451772 1.197082 0.842292 0.048 Uiso 1 1 calc R . . . .
C37 C 0.68460(18) 0.66063(15) 0.95248(11) 0.0481(5) Uani 1 1 d D . . . .
C38 C 0.6713(5) 0.6372(3) 1.0206(2) 0.0642(14) Uani 0.582(5) 1 d D U P A 1
H38A H 0.732450 0.655035 1.030919 0.096 Uiso 0.582(5) 1 calc GR . P A 1
H38B H 0.663299 0.569339 1.031546 0.096 Uiso 0.582(5) 1 calc GR . P A 1
H38C H 0.609367 0.671579 1.044265 0.096 Uiso 0.582(5) 1 calc GR . P A 1
C39 C 0.5907(4) 0.6231(3) 0.9326(2) 0.0528(11) Uani 0.582(5) 1 d D U P A 1
H39A H 0.524425 0.649149 0.957911 0.079 Uiso 0.582(5) 1 calc GR . P A 1
H39B H 0.592046 0.554252 0.939633 0.079 Uiso 0.582(5) 1 calc GR . P A 1
H39C H 0.598368 0.643198 0.888089 0.079 Uiso 0.582(5) 1 calc GR . P A 1
C40 C 0.7830(4) 0.6076(3) 0.9099(3) 0.0598(13) Uani 0.582(5) 1 d D U P A 1
H40A H 0.790170 0.629038 0.865597 0.090 Uiso 0.582(5) 1 calc GR . P A 1
H40B H 0.774145 0.539641 0.917260 0.090 Uiso 0.582(5) 1 calc GR . P A 1
H40C H 0.845461 0.621570 0.920438 0.090 Uiso 0.582(5) 1 calc GR . P A 1
C41 C 1.01876(14) 0.93069(12) 0.68504(9) 0.0314(4) Uani 1 1 d . . . . .
C42 C 1.10134(16) 0.90813(14) 0.71355(10) 0.0371(4) Uani 1 1 d . . . . .
C43 C 1.19493(17) 0.95634(16) 0.68844(11) 0.0439(5) Uani 1 1 d . . . . .
H43 H 1.249401 0.942051 0.707627 0.053 Uiso 1 1 calc R . . . .
C44 C 1.20951(17) 1.02477(15) 0.63591(11) 0.0426(5) Uani 1 1 d . . . . .
C45 C 1.12920(16) 1.04216(13) 0.60636(10) 0.0386(4) Uani 1 1 d . . . . .
H45 H 1.138589 1.086618 0.570288 0.046 Uiso 1 1 calc R . . . .
C46 C 1.03483(15) 0.99495(12) 0.62917(9) 0.0326(4) Uani 1 1 d . . . . .
C47 C 0.95511(17) 1.00882(14) 0.59106(10) 0.0397(4) Uani 1 1 d . . . . .
H47A H 0.942701 0.947797 0.579854 0.060 Uiso 1 1 calc GR . . . .
H47B H 0.982138 1.050964 0.552773 0.060 Uiso 1 1 calc GR . . . .
H47C H 0.889813 1.036521 0.616340 0.060 Uiso 1 1 calc GR . . . .
C48 C 1.09202(18) 0.83158(16) 0.76923(11) 0.0471(5) Uani 1 1 d . . . . .
H48A H 1.018795 0.826080 0.792875 0.071 Uiso 1 1 calc GR . . . .
H48B H 1.130892 0.848686 0.796718 0.071 Uiso 1 1 calc GR . . . .
H48C H 1.120449 0.771204 0.753569 0.071 Uiso 1 1 calc GR . . . .
C49 C 1.3110(2) 1.0775(2) 0.61067(14) 0.0616(7) Uani 1 1 d . . . . .
H49A H 1.344606 1.065145 0.567143 0.092 Uiso 1 1 calc GR . . . .
H49B H 1.357748 1.055606 0.636423 0.092 Uiso 1 1 calc GR . . . .
H49C H 1.295118 1.145272 0.612426 0.092 Uiso 1 1 calc GR . . . .
C50 C 0.71392(14) 0.50614(12) 0.69922(9) 0.0308(4) Uani 1 1 d . . . . .
H50 H 0.740797 0.496881 0.653670 0.037 Uiso 1 1 calc R . . . .
C51 C 0.58995(14) 0.51645(12) 0.72127(9) 0.0300(4) Uani 1 1 d . . . . .
H51 H 0.562245 0.515778 0.684458 0.036 Uiso 1 1 calc R . . . .
C52 C 0.55803(15) 0.42340(12) 0.76915(9) 0.0324(4) Uani 1 1 d . . . . .
H52 H 0.551508 0.439113 0.812450 0.039 Uiso 1 1 calc R . . . .
C53 C 0.45819(15) 0.37831(12) 0.77047(9) 0.0333(4) Uani 1 1 d . . . . .
C54 C 0.36407(17) 0.39592(13) 0.81688(10) 0.0393(4) Uani 1 1 d . . . . .
H54 H 0.362435 0.436828 0.847412 0.047 Uiso 1 1 calc R . . . .
C55 C 0.27238(17) 0.35339(15) 0.81840(11) 0.0435(5) Uani 1 1 d . . . . .
H55 H 0.209320 0.366692 0.849271 0.052 Uiso 1 1 calc R . . . .
C56 C 0.27497(17) 0.29113(15) 0.77387(11) 0.0436(5) Uani 1 1 d . . . . .
H56 H 0.213490 0.262632 0.774643 0.052 Uiso 1 1 calc R . . . .
C57 C 0.36903(16) 0.27112(14) 0.72807(10) 0.0398(4) Uani 1 1 d . . . . .
H57 H 0.370436 0.228384 0.698658 0.048 Uiso 1 1 calc R . . . .
C58 C 0.46193(15) 0.31442(13) 0.72554(9) 0.0336(4) Uani 1 1 d . . . . .
C59 C 0.56541(15) 0.28982(12) 0.68065(9) 0.0323(4) Uani 1 1 d . . . . .
C60 C 0.65802(15) 0.31015(12) 0.69487(9) 0.0308(4) Uani 1 1 d . . . . .
C61 C 0.75755(15) 0.28091(12) 0.65520(10) 0.0328(4) Uani 1 1 d . . . . .
C62 C 0.85401(15) 0.29919(12) 0.67229(10) 0.0361(4) Uani 1 1 d . . . . .
C63 C 0.84529(16) 0.36529(13) 0.71631(11) 0.0377(4) Uani 1 1 d . . . . .
C64 C 0.74043(15) 0.41597(12) 0.74236(10) 0.0337(4) Uani 1 1 d . . . . .
H64 H 0.737508 0.435661 0.784162 0.040 Uiso 1 1 calc R . . . .
C65 C 0.93360(18) 0.38621(15) 0.73345(13) 0.0481(5) Uani 1 1 d . . . . .
H65 H 0.926889 0.430175 0.762940 0.058 Uiso 1 1 calc R . . . .
C66 C 1.03115(19) 0.34216(16) 0.70699(15) 0.0578(7) Uani 1 1 d . . . . .
H66 H 1.090492 0.357535 0.717730 0.069 Uiso 1 1 calc R . . . .
C67 C 1.04036(18) 0.27534(16) 0.66459(14) 0.0534(6) Uani 1 1 d . . . . .
H67 H 1.105950 0.244732 0.647370 0.064 Uiso 1 1 calc R . . . .
C68 C 0.95297(17) 0.25325(14) 0.64736(12) 0.0445(5) Uani 1 1 d . . . . .
H68 H 0.960135 0.207495 0.618973 0.053 Uiso 1 1 calc R . . . .
C69 C 0.76182(15) 0.23554(13) 0.60142(10) 0.0349(4) Uani 1 1 d . . . . .
H69 H 0.827773 0.217240 0.575112 0.042 Uiso 1 1 calc R . . . .
C70 C 0.67122(15) 0.21648(13) 0.58548(10) 0.0351(4) Uani 1 1 d . . . . .
C71 C 0.57438(15) 0.24430(13) 0.62641(10) 0.0357(4) Uani 1 1 d . . . . .
H71 H 0.512693 0.231900 0.617106 0.043 Uiso 1 1 calc R . . . .
C72 C 0.67876(17) 0.16330(16) 0.52726(10) 0.0419(5) Uani 1 1 d . . . . .
C73 C 0.58149(19) 0.1851(2) 0.50252(12) 0.0582(6) Uani 1 1 d . . . . .
H73A H 0.519415 0.164632 0.535488 0.087 Uiso 1 1 calc GR . . . .
H73B H 0.589928 0.151324 0.465765 0.087 Uiso 1 1 calc GR . . . .
H73C H 0.574016 0.252902 0.490771 0.087 Uiso 1 1 calc GR . . . .
C74 C 0.6849(3) 0.05526(19) 0.54838(15) 0.0761(9) Uani 1 1 d . . . . .
H74A H 0.746310 0.039453 0.563368 0.114 Uiso 1 1 calc GR . . . .
H74B H 0.689732 0.020072 0.512745 0.114 Uiso 1 1 calc GR . . . .
H74C H 0.622394 0.038585 0.582262 0.114 Uiso 1 1 calc GR . . . .
C75 C 0.7759(2) 0.1900(2) 0.47208(14) 0.0694(8) Uani 1 1 d . . . . .
H75A H 0.773486 0.258164 0.460579 0.104 Uiso 1 1 calc GR . . . .
H75B H 0.776709 0.157577 0.435905 0.104 Uiso 1 1 calc GR . . . .
H75C H 0.838842 0.170935 0.484988 0.104 Uiso 1 1 calc GR . . . .
C76 C 0.36608(14) 0.63452(12) 0.77584(9) 0.0299(4) Uani 1 1 d . . . . .
C77 C 0.32582(16) 0.62061(13) 0.72514(10) 0.0359(4) Uani 1 1 d . . . . .
C78 C 0.22274(17) 0.59095(14) 0.73929(11) 0.0420(5) Uani 1 1 d . . . . .
H78 H 0.197093 0.579105 0.705848 0.050 Uiso 1 1 calc R . . . .
C79 C 0.15740(17) 0.57852(15) 0.80105(12) 0.0443(5) Uani 1 1 d . . . . .
C80 C 0.19739(16) 0.59513(14) 0.85033(11) 0.0414(5) Uani 1 1 d . . . . .
H80 H 0.153903 0.587826 0.892200 0.050 Uiso 1 1 calc R . . . .
C81 C 0.30038(16) 0.62234(13) 0.83916(10) 0.0348(4) Uani 1 1 d . . . . .
C82 C 0.34016(19) 0.63666(17) 0.89482(10) 0.0473(5) Uani 1 1 d . . . . .
H82A H 0.405567 0.599583 0.892010 0.071 Uiso 1 1 calc GR . . . .
H82B H 0.288592 0.616081 0.934128 0.071 Uiso 1 1 calc GR . . . .
H82C H 0.351719 0.703466 0.893869 0.071 Uiso 1 1 calc GR . . . .
C83 C 0.3889(2) 0.6413(2) 0.65681(11) 0.0554(6) Uani 1 1 d . . . . .
H83A H 0.438189 0.689445 0.653634 0.083 Uiso 1 1 calc GR . . . .
H83B H 0.342107 0.664117 0.631288 0.083 Uiso 1 1 calc GR . . . .
H83C H 0.427078 0.583597 0.641639 0.083 Uiso 1 1 calc GR . . . .
C84 C 0.0452(2) 0.5489(2) 0.81471(16) 0.0694(8) Uani 1 1 d . . . . .
H84A H 0.015492 0.578769 0.781530 0.104 Uiso 1 1 calc GR . . . .
H84B H 0.003644 0.568872 0.855193 0.104 Uiso 1 1 calc GR . . . .
H84C H 0.045075 0.480363 0.816114 0.104 Uiso 1 1 calc GR . . . .
C38A C 0.5802(5) 0.6387(5) 1.0056(4) 0.076(2) Uani 0.418(5) 1 d D U P A 2
H38D H 0.574528 0.675450 1.040674 0.113 Uiso 0.418(5) 1 calc GR . P A 2
H38E H 0.580540 0.571467 1.020437 0.113 Uiso 0.418(5) 1 calc GR . P A 2
H38F H 0.521007 0.655709 0.988687 0.113 Uiso 0.418(5) 1 calc GR . P A 2
C39A C 0.7009(9) 0.6120(4) 0.8950(3) 0.088(3) Uani 0.418(5) 1 d D U P A 2
H39D H 0.641713 0.627595 0.877783 0.132 Uiso 0.418(5) 1 calc GR . P A 2
H39E H 0.706952 0.543778 0.905707 0.132 Uiso 0.418(5) 1 calc GR . P A 2
H39F H 0.764633 0.632689 0.863645 0.132 Uiso 0.418(5) 1 calc GR . P A 2
C40A C 0.7699(5) 0.6208(5) 0.9883(3) 0.0620(19) Uani 0.418(5) 1 d D U P A 2
H40D H 0.838891 0.618952 0.957933 0.093 Uiso 0.418(5) 1 calc GR . P A 2
H40E H 0.753433 0.557213 1.008549 0.093 Uiso 0.418(5) 1 calc GR . P A 2
H40F H 0.769321 0.662173 1.020099 0.093 Uiso 0.418(5) 1 calc GR . P A 2

loop_
_atom_site_aniso_label
_atom_site_aniso_U_11
_atom_site_aniso_U_22
_atom_site_aniso_U_33
_atom_site_aniso_U_23
_atom_site_aniso_U_13
_atom_site_aniso_U_12
Ni1 0.02901(17) 0.01608(15) 0.04425(19) -0.00542(12) -0.01164(13) -0.00322(11)
N1 0.0325(8) 0.0192(7) 0.0439(9) -0.0058(6) -0.0135(7) -0.0028(6)
N2 0.0317(8) 0.0203(7) 0.0392(8) -0.0046(6) -0.0104(6) -0.0042(6)
N3 0.0332(8) 0.0176(7) 0.0456(9) -0.0036(6) -0.0124(7) -0.0040(6)
N4 0.0310(8) 0.0191(7) 0.0466(9) -0.0044(6) -0.0150(7) -0.0023(6)
N5 0.0385(8) 0.0180(7) 0.0468(9) -0.0035(6) -0.0206(7) -0.0023(6)
N6 0.0421(9) 0.0222(7) 0.0398(8) -0.0051(6) -0.0149(7) -0.0057(6)
C1 0.0359(9) 0.0186(8) 0.0386(10) -0.0055(7) -0.0131(8) -0.0018(7)
C2 0.0367(9) 0.0192(8) 0.0334(9) -0.0033(7) -0.0118(7) -0.0025(7)
C3 0.0350(9) 0.0207(8) 0.0367(9) -0.0013(7) -0.0123(8) -0.0074(7)
C4 0.0351(9) 0.0217(8) 0.0386(10) -0.0002(7) -0.0129(8) -0.0058(7)
C5 0.0321(9) 0.0224(8) 0.0411(10) -0.0010(7) -0.0125(8) -0.0051(7)
C6 0.0323(9) 0.0274(9) 0.0478(11) -0.0031(8) -0.0066(8) -0.0042(7)
C7 0.0364(10) 0.0241(9) 0.0476(11) -0.0067(8) -0.0101(8) -0.0006(7)
C8 0.0348(9) 0.0184(8) 0.0445(10) -0.0034(7) -0.0138(8) -0.0022(7)
C9 0.0349(9) 0.0182(8) 0.0409(10) -0.0028(7) -0.0147(8) -0.0010(7)
C10 0.0347(9) 0.0189(8) 0.0404(10) -0.0022(7) -0.0164(8) -0.0053(7)
C11 0.0342(9) 0.0213(8) 0.0385(9) -0.0026(7) -0.0168(8) -0.0035(7)
C12 0.0326(9) 0.0218(8) 0.0397(10) -0.0040(7) -0.0151(8) -0.0029(7)
C13 0.0325(9) 0.0263(9) 0.0575(12) -0.0072(8) -0.0202(9) 0.0000(7)
C14 0.0379(10) 0.0223(9) 0.0527(11) -0.0072(8) -0.0193(9) 0.0036(7)
C15 0.0381(10) 0.0178(8) 0.0368(9) -0.0009(7) -0.0124(8) -0.0046(7)
C16 0.0368(10) 0.0199(8) 0.0402(10) -0.0016(7) -0.0108(8) -0.0070(7)
C17 0.0421(10) 0.0212(8) 0.0471(11) -0.0061(7) -0.0141(9) -0.0092(7)
C18 0.0438(11) 0.0340(10) 0.0535(12) -0.0116(9) -0.0192(9) -0.0088(8)
C19 0.0437(11) 0.0368(11) 0.0546(12) -0.0127(9) -0.0229(10) -0.0031(9)
C20 0.0417(10) 0.0324(10) 0.0388(10) -0.0053(8) -0.0179(8) -0.0035(8)
C21 0.0423(10) 0.0239(8) 0.0342(9) -0.0062(7) -0.0161(8) -0.0031(7)
C22 0.0413(10) 0.0267(9) 0.0318(9) -0.0026(7) -0.0140(8) -0.0025(7)
C23 0.0430(11) 0.0292(9) 0.0368(10) 0.0006(7) -0.0121(8) -0.0045(8)
C24 0.0484(11) 0.0275(10) 0.0419(11) 0.0014(8) -0.0156(9) -0.0022(8)
C25 0.0464(11) 0.0335(10) 0.0440(11) -0.0031(8) -0.0210(9) 0.0039(8)
C26 0.0539(14) 0.0517(14) 0.0722(16) -0.0076(12) -0.0353(12) -0.0053(11)
C27 0.0588(16) 0.0642(17) 0.102(2) -0.0152(16) -0.0493(16) -0.0081(13)
C28 0.0515(14) 0.0602(16) 0.106(2) -0.0172(15) -0.0351(15) -0.0179(12)
C29 0.0490(13) 0.0435(12) 0.0782(17) -0.0109(11) -0.0234(12) -0.0159(10)
C30 0.0428(10) 0.0170(8) 0.0404(10) -0.0034(7) -0.0149(8) -0.0031(7)
C31 0.0427(10) 0.0224(8) 0.0362(9) -0.0070(7) -0.0137(8) -0.0010(7)
C32 0.0403(10) 0.0267(9) 0.0329(9) -0.0056(7) -0.0135(8) -0.0023(7)
C33 0.0439(11) 0.0348(10) 0.0355(10) -0.0020(8) -0.0127(8) -0.0044(8)
C34 0.0394(11) 0.0451(11) 0.0414(11) -0.0099(9) -0.0107(9) -0.0013(9)
C35 0.0439(11) 0.0384(11) 0.0493(12) -0.0118(9) -0.0165(9) 0.0089(9)
C36 0.0482(12) 0.0268(9) 0.0456(11) -0.0065(8) -0.0157(9) 0.0028(8)
C37 0.0577(13) 0.0275(10) 0.0594(14) 0.0059(9) -0.0217(11) -0.0011(9)
C38 0.095(4) 0.041(2) 0.059(3) 0.0119(19) -0.030(3) -0.010(2)
C39 0.063(3) 0.0286(18) 0.073(3) -0.0010(17) -0.029(2) -0.0075(17)
C40 0.060(3) 0.033(2) 0.083(3) -0.007(2) -0.016(2) 0.0006(18)
C41 0.0327(9) 0.0207(8) 0.0420(10) -0.0042(7) -0.0113(8) -0.0045(7)
C42 0.0368(10) 0.0291(9) 0.0469(11) -0.0031(8) -0.0140(8) -0.0033(8)
C43 0.0358(10) 0.0420(11) 0.0590(13) -0.0083(10) -0.0192(9) -0.0063(9)
C44 0.0390(11) 0.0350(10) 0.0536(12) -0.0107(9) -0.0071(9) -0.0134(8)
C45 0.0450(11) 0.0255(9) 0.0422(11) -0.0041(8) -0.0051(9) -0.0102(8)
C46 0.0380(10) 0.0218(8) 0.0393(10) -0.0066(7) -0.0109(8) -0.0037(7)
C47 0.0491(12) 0.0331(10) 0.0395(10) -0.0035(8) -0.0156(9) -0.0052(8)
C48 0.0446(12) 0.0408(11) 0.0572(13) 0.0049(10) -0.0214(10) 0.0004(9)
C49 0.0493(14) 0.0619(16) 0.0736(17) -0.0136(13) -0.0070(12) -0.0292(12)
C50 0.0353(9) 0.0184(8) 0.0432(10) -0.0051(7) -0.0172(8) -0.0015(7)
C51 0.0356(9) 0.0186(8) 0.0398(10) -0.0036(7) -0.0160(8) -0.0036(7)
C52 0.0397(10) 0.0195(8) 0.0414(10) -0.0025(7) -0.0168(8) -0.0019(7)
C53 0.0395(10) 0.0187(8) 0.0426(10) 0.0018(7) -0.0151(8) -0.0020(7)
C54 0.0465(11) 0.0225(9) 0.0474(11) -0.0006(8) -0.0121(9) -0.0026(8)
C55 0.0395(11) 0.0322(10) 0.0531(12) 0.0033(9) -0.0075(9) -0.0007(8)
C56 0.0370(11) 0.0364(11) 0.0582(13) 0.0033(9) -0.0159(9) -0.0090(8)
C57 0.0386(10) 0.0333(10) 0.0512(12) -0.0044(8) -0.0174(9) -0.0063(8)
C58 0.0372(10) 0.0227(8) 0.0435(10) 0.0000(7) -0.0165(8) -0.0039(7)
C59 0.0348(9) 0.0199(8) 0.0449(10) 0.0002(7) -0.0160(8) -0.0052(7)
C60 0.0381(10) 0.0146(7) 0.0443(10) -0.0002(7) -0.0191(8) -0.0038(7)
C61 0.0353(10) 0.0173(8) 0.0498(11) 0.0000(7) -0.0190(8) -0.0043(7)
C62 0.0375(10) 0.0187(8) 0.0577(12) -0.0002(8) -0.0233(9) -0.0029(7)
C63 0.0416(11) 0.0184(8) 0.0611(13) -0.0006(8) -0.0285(10) -0.0019(7)
C64 0.0412(10) 0.0194(8) 0.0475(11) -0.0035(7) -0.0227(9) -0.0044(7)
C65 0.0507(13) 0.0281(10) 0.0802(16) -0.0097(10) -0.0404(12) -0.0002(9)
C66 0.0484(13) 0.0360(11) 0.106(2) -0.0120(12) -0.0484(14) 0.0016(10)
C67 0.0404(12) 0.0338(11) 0.0948(19) -0.0122(11) -0.0327(12) 0.0044(9)
C68 0.0405(11) 0.0277(10) 0.0713(15) -0.0097(9) -0.0240(10) 0.0000(8)
C69 0.0348(10) 0.0247(9) 0.0463(11) -0.0021(8) -0.0131(8) -0.0041(7)
C70 0.0384(10) 0.0272(9) 0.0425(10) -0.0017(8) -0.0156(8) -0.0057(7)
C71 0.0357(10) 0.0299(9) 0.0463(11) -0.0033(8) -0.0177(8) -0.0084(7)
C72 0.0423(11) 0.0444(11) 0.0432(11) -0.0091(9) -0.0153(9) -0.0081(9)
C73 0.0488(13) 0.0884(19) 0.0430(12) -0.0162(12) -0.0175(10) -0.0038(12)
C74 0.131(3) 0.0429(14) 0.0755(19) -0.0194(13) -0.0568(19) -0.0037(15)
C75 0.0495(14) 0.098(2) 0.0613(16) -0.0362(15) -0.0015(12) -0.0185(14)
C76 0.0334(9) 0.0178(8) 0.0429(10) -0.0052(7) -0.0168(8) -0.0019(7)
C77 0.0411(10) 0.0268(9) 0.0465(11) -0.0059(8) -0.0226(9) -0.0002(8)
C78 0.0461(11) 0.0319(10) 0.0598(13) -0.0078(9) -0.0315(10) -0.0041(8)
C79 0.0376(11) 0.0309(10) 0.0705(15) -0.0050(9) -0.0237(10) -0.0058(8)
C80 0.0377(10) 0.0323(10) 0.0525(12) -0.0063(9) -0.0083(9) -0.0052(8)
C81 0.0394(10) 0.0237(9) 0.0450(11) -0.0079(7) -0.0157(8) -0.0026(7)
C82 0.0579(13) 0.0461(12) 0.0423(11) -0.0074(9) -0.0168(10) -0.0131(10)
C83 0.0572(14) 0.0707(16) 0.0456(12) -0.0033(11) -0.0261(11) -0.0071(12)
C84 0.0445(14) 0.0740(18) 0.096(2) -0.0033(16) -0.0262(14) -0.0219(13)
C38A 0.075(4) 0.042(3) 0.108(6) 0.035(3) -0.038(4) -0.015(3)
C39A 0.167(9) 0.029(3) 0.077(5) 0.000(3) -0.051(5) -0.008(4)
C40A 0.056(4) 0.051(3) 0.076(4) 0.020(3) -0.026(3) 0.006(3)

loop_
_atom_type_symbol
_atom_type_description
_atom_type_scat_dispersion_real
_atom_type_scat_dispersion_imag
_atom_type_scat_source
C C 0.0181 0.0091 'International Tables Vol C Tables 4.2.6.8 and 6.1.1.4'
H H 0.0000 0.0000 'International Tables Vol C Tables 4.2.6.8 and 6.1.1.4'
N N 0.0311 0.0180 'International Tables Vol C Tables 4.2.6.8 and 6.1.1.4'
Ni Ni -3.0029 0.5091 'International Tables Vol C Tables 4.2.6.8 and 6.1.1.4'

loop_
_geom_angle_atom_site_label_1
_geom_angle_atom_site_label_2
_geom_angle_atom_site_label_3
_geom_angle
_geom_angle_site_symmetry_1
_geom_angle_site_symmetry_3
_geom_angle_publ_flag
N1 Ni1 N2 85.30(7) . . ?
N1 Ni1 N3 172.64(7) . . ?
N1 Ni1 N4 93.64(7) . . ?
N2 Ni1 N4 172.79(7) . . ?
N3 Ni1 N2 94.13(7) . . ?
N3 Ni1 N4 86.00(7) . . ?
C1 N1 Ni1 116.30(12) . . ?
C12 N1 Ni1 131.48(12) . . ?
C12 N1 C1 111.44(15) . . ?
C2 N2 Ni1 115.27(12) . . ?
C2 N2 C3 114.39(15) . . ?
C3 N2 Ni1 129.60(12) . . ?
C5 N3 Ni1 130.08(12) . . ?
C5 N3 C8 111.04(16) . . ?
C8 N3 Ni1 115.24(12) . . ?
C9 N4 Ni1 114.07(12) . . ?
C9 N4 C10 114.86(15) . . ?
C10 N4 Ni1 129.85(12) . . ?
C60 N5 C52 114.58(14) . . ?
C60 N5 C64 112.80(15) . . ?
C64 N5 C52 102.50(13) . . ?
C21 N6 C17 113.16(15) . . ?
C21 N6 C30 114.03(14) . . ?
C30 N6 C17 103.37(15) . . ?
N1 C1 C2 109.37(15) . . ?
N1 C1 C14 106.79(15) . . ?
C14 C1 C2 143.67(16) . . ?
N2 C2 C1 113.63(15) . . ?
N2 C2 C15 111.17(15) . . ?
C1 C2 C15 135.19(16) . . ?
N2 C3 C16 106.47(15) . . ?
C4 C3 N2 121.45(15) . . ?
C4 C3 C16 131.70(16) . . ?
C3 C4 C5 122.38(16) . . ?
C3 C4 C41 121.39(15) . . ?
C5 C4 C41 116.01(16) . . ?
N3 C5 C4 121.08(16) . . ?
N3 C5 C6 106.96(15) . . ?
C6 C5 C4 131.76(17) . . ?
C7 C6 C5 107.88(17) . . ?
C6 C7 C8 107.09(16) . . ?
N3 C8 C7 106.90(15) . . ?
N3 C8 C9 109.90(16) . . ?
C7 C8 C9 141.77(17) . . ?
N4 C9 C8 114.32(15) . . ?
N4 C9 C50 110.18(15) . . ?
C8 C9 C50 135.49(17) . . ?
N4 C10 C51 106.36(15) . . ?
C11 C10 N4 121.14(15) . . ?
C11 C10 C51 132.15(16) . . ?
C10 C11 C12 122.52(16) . . ?
C10 C11 C76 124.02(15) . . ?
C12 C11 C76 113.47(15) . . ?
N1 C12 C11 121.15(16) . . ?
N1 C12 C13 106.75(15) . . ?
C13 C12 C11 131.88(16) . . ?
C14 C13 C12 107.82(16) . . ?
C13 C14 C1 107.13(16) . . ?
C2 C15 C16 102.94(14) . . ?
C2 C15 C30 113.70(15) . . ?
C30 C15 C16 104.97(14) . . ?
C3 C16 C15 104.13(13) . . ?
C3 C16 C17 119.10(15) . . ?
C15 C16 C17 102.08(14) . . ?
N6 C17 C16 105.24(14) . . ?
N6 C17 C18 110.22(17) . . ?
C18 C17 C16 121.73(17) . . ?
C19 C18 C17 118.19(18) . . ?
C29 C18 C17 121.5(2) . . ?
C29 C18 C19 120.1(2) . . ?
C18 C19 C20 117.97(18) . . ?
C26 C19 C18 119.1(2) . . ?
C26 C19 C20 122.9(2) . . ?
C21 C20 C19 117.65(18) . . ?
C25 C20 C19 123.43(19) . . ?
C25 C20 C21 118.91(18) . . ?
C20 C21 N6 119.31(17) . . ?
C22 C21 N6 120.86(17) . . ?
C22 C21 C20 119.79(17) . . ?
C21 C22 C32 118.51(16) . . ?
C23 C22 C21 118.62(18) . . ?
C23 C22 C32 122.85(18) . . ?
C24 C23 C22 122.43(19) . . ?
C23 C24 C25 117.11(18) . . ?
C23 C24 C37 121.42(19) . . ?
C25 C24 C37 121.48(18) . . ?
C20 C25 C24 122.32(19) . . ?
C27 C26 C19 120.4(3) . . ?
C28 C27 C26 120.2(2) . . ?
C27 C28 C29 120.0(2) . . ?
C28 C29 C18 120.1(3) . . ?
N6 C30 C15 103.80(14) . . ?
N6 C30 C31 111.84(16) . . ?
C31 C30 C15 117.44(15) . . ?
C32 C31 C30 118.49(17) . . ?
C36 C31 C30 121.40(17) . . ?
C36 C31 C32 120.11(19) . . ?
C31 C32 C22 118.13(17) . . ?
C33 C32 C22 123.14(17) . . ?
C33 C32 C31 118.71(18) . . ?
C34 C33 C32 120.83(19) . . ?
C33 C34 C35 120.1(2) . . ?
C34 C35 C36 119.88(19) . . ?
C31 C36 C35 120.34(19) . . ?
C24 C37 C39 110.4(2) . . ?
C24 C37 C40 109.5(2) . . ?
C24 C37 C38A 110.1(3) . . ?
C24 C37 C40A 110.4(3) . . ?
C38 C37 C24 110.4(2) . . ?
C38 C37 C39 110.8(3) . . ?
C38 C37 C40 113.3(3) . . ?
C40 C37 C39 102.2(3) . . ?
C38A C37 C40A 101.1(4) . . ?
C39A C37 C24 110.0(3) . . ?
C39A C37 C38A 115.0(5) . . ?
C39A C37 C40A 109.9(5) . . ?
C42 C41 C4 120.71(17) . . ?
C46 C41 C4 119.54(17) . . ?
C46 C41 C42 119.67(17) . . ?
C41 C42 C48 121.56(18) . . ?
C43 C42 C41 118.81(19) . . ?
C43 C42 C48 119.61(19) . . ?
C44 C43 C42 122.2(2) . . ?
C43 C44 C45 118.03(18) . . ?
C43 C44 C49 121.0(2) . . ?
C45 C44 C49 121.0(2) . . ?
C44 C45 C46 121.85(19) . . ?
C41 C46 C47 121.27(17) . . ?
C45 C46 C41 119.17(18) . . ?
C45 C46 C47 119.43(18) . . ?
C9 C50 C51 104.39(14) . . ?
C9 C50 C64 113.83(15) . . ?
C64 C50 C51 103.65(14) . . ?
C10 C51 C50 103.92(13) . . ?
C10 C51 C52 119.52(15) . . ?
C50 C51 C52 103.30(14) . . ?
N5 C52 C51 104.05(15) . . ?
N5 C52 C53 110.73(14) . . ?
C53 C52 C51 117.42(15) . . ?
C54 C53 C52 120.99(17) . . ?
C54 C53 C58 119.82(18) . . ?
C58 C53 C52 119.13(17) . . ?
C55 C54 C53 120.86(19) . . ?
C56 C55 C54 119.7(2) . . ?
C55 C56 C57 120.06(19) . . ?
C56 C57 C58 120.79(19) . . ?
C53 C58 C59 118.59(17) . . ?
C57 C58 C53 118.70(18) . . ?
C57 C58 C59 122.53(17) . . ?
C60 C59 C58 118.42(17) . . ?
C71 C59 C58 122.43(17) . . ?
C71 C59 C60 119.11(18) . . ?
C59 C60 N5 120.26(17) . . ?
C59 C60 C61 119.33(17) . . ?
C61 C60 N5 120.34(16) . . ?
C60 C61 C62 118.70(17) . . ?
C69 C61 C60 119.07(17) . . ?
C69 C61 C62 122.23(18) . . ?
C63 C62 C61 118.05(18) . . ?
C63 C62 C68 118.30(18) . . ?
C68 C62 C61 123.64(18) . . ?
C62 C63 C64 118.71(17) . . ?
C65 C63 C62 120.5(2) . . ?
C65 C63 C64 120.73(18) . . ?
N5 C64 C50 102.67(14) . . ?
N5 C64 C63 112.65(14) . . ?
C63 C64 C50 115.50(17) . . ?
C66 C65 C63 120.3(2) . . ?
C67 C66 C65 119.7(2) . . ?
C66 C67 C68 120.6(2) . . ?
C67 C68 C62 120.5(2) . . ?
C61 C69 C70 122.69(18) . . ?
C69 C70 C72 121.26(18) . . ?
C71 C70 C69 116.71(18) . . ?
C71 C70 C72 121.97(17) . . ?
C70 C71 C59 123.05(17) . . ?
C73 C72 C70 112.16(18) . . ?
C73 C72 C74 107.8(2) . . ?
C74 C72 C70 107.66(18) . . ?
C75 C72 C70 111.59(18) . . ?
C75 C72 C73 107.7(2) . . ?
C75 C72 C74 109.9(2) . . ?
C77 C76 C11 122.12(17) . . ?
C77 C76 C81 119.51(17) . . ?
C81 C76 C11 118.13(16) . . ?
C76 C77 C83 121.58(18) . . ?
C78 C77 C76 118.79(19) . . ?
C78 C77 C83 119.57(18) . . ?
C79 C78 C77 122.37(19) . . ?
C78 C79 C80 118.04(19) . . ?
C78 C79 C84 121.2(2) . . ?
C80 C79 C84 120.8(2) . . ?
C79 C80 C81 122.0(2) . . ?
C76 C81 C82 121.27(18) . . ?
C80 C81 C76 119.18(18) . . ?
C80 C81 C82 119.54(19) . . ?

loop_
_geom_bond_atom_site_label_1
_geom_bond_atom_site_label_2
_geom_bond_distance
_geom_bond_site_symmetry_2
_geom_bond_publ_flag
Ni1 N1 1.7772(15) . ?
Ni1 N2 1.8009(14) . ?
Ni1 N3 1.7828(16) . ?
Ni1 N4 1.8085(14) . ?
N1 C1 1.378(2) . ?
N1 C12 1.332(2) . ?
N2 C2 1.326(2) . ?
N2 C3 1.398(2) . ?
N3 C5 1.340(2) . ?
N3 C8 1.385(2) . ?
N4 C9 1.333(2) . ?
N4 C10 1.404(2) . ?
N5 C52 1.484(2) . ?
N5 C60 1.420(2) . ?
N5 C64 1.470(2) . ?
N6 C17 1.478(3) . ?
N6 C21 1.418(2) . ?
N6 C30 1.467(2) . ?
C1 C2 1.434(3) . ?
C1 C14 1.407(3) . ?
C2 C15 1.501(2) . ?
C3 C4 1.368(3) . ?
C3 C16 1.535(2) . ?
C4 C5 1.479(2) . ?
C4 C41 1.497(2) . ?
C5 C6 1.428(3) . ?
C6 C7 1.393(3) . ?
C7 C8 1.413(3) . ?
C8 C9 1.427(3) . ?
C9 C50 1.491(2) . ?
C10 C11 1.364(3) . ?
C10 C51 1.538(2) . ?
C11 C12 1.481(2) . ?
C11 C76 1.496(2) . ?
C12 C13 1.426(3) . ?
C13 C14 1.389(3) . ?
C15 C16 1.574(3) . ?
C15 C30 1.572(3) . ?
C16 C17 1.577(3) . ?
C17 C18 1.504(3) . ?
C18 C19 1.397(3) . ?
C18 C29 1.390(3) . ?
C19 C20 1.469(3) . ?
C19 C26 1.397(3) . ?
C20 C21 1.401(3) . ?
C20 C25 1.392(3) . ?
C21 C22 1.400(3) . ?
C22 C23 1.398(3) . ?
C22 C32 1.468(3) . ?
C23 C24 1.390(3) . ?
C24 C25 1.392(3) . ?
C24 C37 1.539(3) . ?
C26 C27 1.384(4) . ?
C27 C28 1.382(4) . ?
C28 C29 1.388(4) . ?
C30 C31 1.503(3) . ?
C31 C32 1.401(3) . ?
C31 C36 1.388(3) . ?
C32 C33 1.398(3) . ?
C33 C34 1.383(3) . ?
C34 C35 1.383(3) . ?
C35 C36 1.389(3) . ?
C37 C38 1.451(5) . ?
C37 C39 1.578(4) . ?
C37 C40 1.556(5) . ?
C37 C38A 1.550(6) . ?
C37 C39A 1.462(6) . ?
C37 C40A 1.580(5) . ?
C41 C42 1.403(3) . ?
C41 C46 1.403(3) . ?
C42 C43 1.394(3) . ?
C42 C48 1.507(3) . ?
C43 C44 1.384(3) . ?
C44 C45 1.386(3) . ?
C44 C49 1.512(3) . ?
C45 C46 1.392(3) . ?
C46 C47 1.510(3) . ?
C50 C51 1.566(3) . ?
C50 C64 1.562(2) . ?
C51 C52 1.576(2) . ?
C52 C53 1.502(3) . ?
C53 C54 1.385(3) . ?
C53 C58 1.402(3) . ?
C54 C55 1.385(3) . ?
C55 C56 1.382(3) . ?
C56 C57 1.385(3) . ?
C57 C58 1.399(3) . ?
C58 C59 1.477(3) . ?
C59 C60 1.406(3) . ?
C59 C71 1.391(3) . ?
C60 C61 1.409(3) . ?
C61 C62 1.478(3) . ?
C61 C69 1.394(3) . ?
C62 C63 1.396(3) . ?
C62 C68 1.398(3) . ?
C63 C64 1.492(3) . ?
C63 C65 1.388(3) . ?
C65 C66 1.378(3) . ?
C66 C67 1.376(4) . ?
C67 C68 1.384(3) . ?
C69 C70 1.395(3) . ?
C70 C71 1.389(3) . ?
C70 C72 1.533(3) . ?
C72 C73 1.528(3) . ?
C72 C74 1.533(3) . ?
C72 C75 1.523(3) . ?
C76 C77 1.405(3) . ?
C76 C81 1.407(3) . ?
C77 C78 1.393(3) . ?
C77 C83 1.495(3) . ?
C78 C79 1.378(3) . ?
C79 C80 1.385(3) . ?
C79 C84 1.507(3) . ?
C80 C81 1.388(3) . ?
C81 C82 1.503(3) . ?
